data_7214572
loop_
_publ_author_name
'Ma\/luszy\'nska, Hanna'
'Tylczy\'nski, Zbigniew'
'Cousson, Alain'

_publ_section_title
;
 Ferroelastoelectric ordering in (NH4)2CuBr4&#x00B7;2H2O single crystal
;
_journal_issue 37
_journal_name_full CrystEngComm
_journal_page_first 7498
_journal_paper_doi 10.1039/c3ce41113c
_journal_volume 15
_journal_year 2013
_chemical_formula_sum 'Br4 Cu H12 N2 O2'
_chemical_formula_weight 451.00
_chemical_name_systematic
; 
 diammonium tetrabromocuprate dihydrate   
;
_space_group_IT_number 136
_symmetry_cell_setting tetragonal
_symmetry_space_group_name_Hall '-P 4n 2n'
_symmetry_space_group_name_H-M 'P 42/m n m'
_atom_sites_solution_hydrogens difmap
_atom_sites_solution_primary direct
_atom_sites_solution_secondary difmap
_audit_creation_method SHELXL-97
_cell_angle_alpha 90.00
_cell_angle_beta 90.00
_cell_angle_gamma 90.00
_cell_formula_units_Z 2
_cell_length_a 7.9940(11)
_cell_length_b 7.9940(11)
_cell_length_c 8.2750(17)
_cell_measurement_temperature 293(2)
_cell_volume 528.81(15)
_computing_structure_refinement 'SHELXL-97 (Sheldrick, 1997)'
_computing_structure_solution 'SHELXS-97 (Sheldrick, 1990)'
_diffrn_ambient_temperature 293(2)
_diffrn_measured_fraction_theta_full 0.999
_diffrn_measured_fraction_theta_max 0.999
_diffrn_radiation_monochromator graphite
_diffrn_radiation_source 'fine-focus sealed tube'
_diffrn_radiation_type neutron
_diffrn_radiation_wavelength 0.82920
_diffrn_reflns_av_R_equivalents 0.0596
_diffrn_reflns_av_sigmaI/netI 0.0522
_diffrn_reflns_limit_h_max 13
_diffrn_reflns_limit_h_min -12
_diffrn_reflns_limit_k_max 9
_diffrn_reflns_limit_k_min -9
_diffrn_reflns_limit_l_max 13
_diffrn_reflns_limit_l_min -2
_diffrn_reflns_number 1811
_diffrn_reflns_theta_full 35.47
_diffrn_reflns_theta_max 35.47
_diffrn_reflns_theta_min 3.54
_exptl_absorpt_coefficient_mu 0.000
_exptl_crystal_colour green
_exptl_crystal_density_diffrn 2.832
_exptl_crystal_density_method 'not measured'
_exptl_crystal_description prism
_exptl_crystal_F_000 41
_exptl_crystal_size_max 6
_exptl_crystal_size_mid 4
_exptl_crystal_size_min 3
_refine_diff_density_max 0.550
_refine_diff_density_min -0.539
_refine_diff_density_rms 0.108
_refine_ls_extinction_coef 0.161(10)
_refine_ls_extinction_expression Fc^*^=kFc[1+0.001xFc^2^\l^3^/sin(2\q)]^-1/4^
_refine_ls_extinction_method SHELXL
_refine_ls_goodness_of_fit_ref 1.001
_refine_ls_hydrogen_treatment refall
_refine_ls_matrix_type full
_refine_ls_number_parameters 44
_refine_ls_number_reflns 688
_refine_ls_number_restraints 0
_refine_ls_restrained_S_all 1.001
_refine_ls_R_factor_all 0.0656
_refine_ls_R_factor_gt 0.0337
_refine_ls_shift/su_max 0.002
_refine_ls_shift/su_mean 0.000
_refine_ls_structure_factor_coef Fsqd
_refine_ls_weighting_details 'calc w=1/[\s^2^(Fo^2^)+(0.0415P)^2^+0.0424P] where P=(Fo^2^+2Fc^2^)/3'
_refine_ls_weighting_scheme calc
_refine_ls_wR_factor_gt 0.0760
_refine_ls_wR_factor_ref 0.0865
_reflns_number_gt 482
_reflns_number_total 688
_reflns_threshold_expression >2sigma(I)
_cod_data_source_file c3ce41113c.txt
_cod_data_source_block p42mnm
_cod_original_sg_symbol_H-M P42/mnm
_cod_database_code 7214572

loop_
_symmetry_equiv_pos_as_xyz
'x, y, z'
'-x, -y, z'
'-y+1/2, x+1/2, z+1/2'
'y+1/2, -x+1/2, z+1/2'
'-x+1/2, y+1/2, -z+1/2'
'x+1/2, -y+1/2, -z+1/2'
'y, x, -z'
'-y, -x, -z'
'-x, -y, -z'
'x, y, -z'
'y-1/2, -x-1/2, -z-1/2'
'-y-1/2, x-1/2, -z-1/2'
'x-1/2, -y-1/2, z-1/2'
'-x-1/2, y-1/2, z-1/2'
'-y, -x, z'
'y, x, z'

loop_
_atom_site_label
_atom_site_type_symbol
_atom_site_fract_x
_atom_site_fract_y
_atom_site_fract_z
_atom_site_U_iso_or_equiv
_atom_site_adp_type
_atom_site_occupancy
_atom_site_symmetry_multiplicity
_atom_site_calc_flag
_atom_site_refinement_flags
Cu Cu 0.0000 0.0000 0.5000 0.0254(3) Uani 1 8 d S
Br1 Br 0.21454(8) 0.21454(8) 0.5000 0.0242(2) Uani 1 4 d S
Br2 Br 0.27931(9) 0.72069(9) 0.5000 0.0250(2) Uani 1 4 d S
O O 0.5000 0.5000 0.76384(13) 0.0386(3) Uani 1 4 d S
N N 0.0000 0.5000 0.2500 0.03193(19) Uani 1 4 d S
H1 H 0.43035(15) 0.56965(15) 0.6973(2) 0.0475(4) Uani 1 2 d S
H2 H -0.0690(4) 0.5787(4) 0.1786(3) 0.0639(12) Uani 0.653(9) 1 d P
H2' H 0.0804(8) 0.5640(10) 0.1799(7) 0.081(3) Uani 0.347(9) 1 d P

loop_
_atom_site_aniso_label
_atom_site_aniso_U_11
_atom_site_aniso_U_22
_atom_site_aniso_U_33
_atom_site_aniso_U_23
_atom_site_aniso_U_13
_atom_site_aniso_U_12
Cu 0.0290(3) 0.0290(3) 0.0183(4) 0.000 0.000 -0.0114(5)
Br1 0.0235(3) 0.0235(3) 0.0256(4) 0.000 0.000 -0.0045(3)
Br2 0.0258(3) 0.0258(3) 0.0234(4) 0.000 0.000 0.0012(3)
O 0.0493(5) 0.0493(5) 0.0172(4) 0.000 0.000 0.0248(7)
N 0.0344(2) 0.0344(2) 0.0270(3) 0.000 0.000 0.000
H1 0.0532(6) 0.0532(6) 0.0360(7) 0.0054(4) -0.0054(4) 0.0171(8)
H2 0.0708(18) 0.0615(19) 0.0595(19) 0.0127(12) -0.0140(12) 0.0166(15)
H2' 0.077(4) 0.096(5) 0.071(4) 0.018(3) 0.017(3) -0.021(4)

loop_
_atom_type_symbol
_atom_type_description
_atom_type_scat_dispersion_real
_atom_type_scat_dispersion_imag
_atom_type_scat_source
N N 0.0000 0.0000 'International Tables Vol C Tables 4.2.6.8 and 6.1.1.4'
H H 0.0000 0.0000 'International Tables Vol C Tables 4.2.6.8 and 6.1.1.4'
O O 0.0000 0.0000 'International Tables Vol C Tables 4.2.6.8 and 6.1.1.4'
Cu Cu 0.0000 0.0000 'International Tables Vol C Tables 4.2.6.8 and 6.1.1.4'
Br Br 0.0000 0.0000 'International Tables Vol C Tables 4.2.6.8 and 6.1.1.4'

loop_
_geom_angle_atom_site_label_1
_geom_angle_atom_site_label_2
_geom_angle_atom_site_label_3
_geom_angle
_geom_angle_site_symmetry_3
O H1 Br2 171.26(16) .
N H2 Br2 176.4(3) 3_554
N H2' Br1 178.0(6) 3_554

loop_
_geom_bond_atom_site_label_1
_geom_bond_atom_site_label_2
_geom_bond_distance
_geom_bond_site_symmetry_2
Cu O 1.9542(12) 3_544
Cu Br1 2.4254(10) .
Cu Br2 3.1577(11) 1_545
Br1 H2' 2.520(5) 4_455
Br1 O 3.1147(11) 3_544
Br2 H1 2.3623(18) .
Br2 H2 2.496(2) 4_455
O H1 0.9610(18) .
N H2' 1.005(5) .
N H2 1.024(2) .
